data_4102431
loop_
_publ_author_name
'Skye Fortier'
'Guang Wu'
'Trevor W. Hayton'

_publ_contact_author_email hayton@chem.ucsb.edu
_publ_contact_author_name 'Trevor W. Hayton'
_publ_section_title
;
 Synthesis of a Nitrido-Substituted Analogue of the Uranyl Ion, [N=U=O]+
;
_journal_name_full 'Journal of the American Chemical Society'
_journal_page_first 6888
_journal_page_last 6889
_journal_paper_doi 10.1021/ja101567h
_journal_volume 132
_journal_year 2010
_chemical_formula_sum 'C42.75 H120.5 N6 Na O5.25 Si10 U2'
_chemical_formula_weight 1582.90
_chemical_name_systematic
; 
 ? 
;
_space_group_IT_number 14
_symmetry_cell_setting monoclinic
_symmetry_space_group_name_Hall '-P 2yn'
_symmetry_space_group_name_H-M 'P 1 21/n 1'
_atom_sites_solution_hydrogens geom
_atom_sites_solution_primary direct
_atom_sites_solution_secondary difmap
_audit_creation_method SHELXL-97
_cell_angle_alpha 90.00
_cell_angle_beta 91.564(2)
_cell_angle_gamma 90.00
_cell_formula_units_Z 4
_cell_length_a 13.891(2)
_cell_length_b 22.520(3)
_cell_length_c 22.837(3)
_cell_measurement_temperature 150(2)
_cell_volume 7141.3(17)
_computing_structure_refinement 'SHELXL-97 (Sheldrick, 1997)'
_computing_structure_solution 'SHELXS-97 (Sheldrick, 1990)'
_diffrn_ambient_temperature 150(2)
_diffrn_measured_fraction_theta_full 0.950
_diffrn_measured_fraction_theta_max 0.950
_diffrn_measurement_device_type 'CCD area detector'
_diffrn_measurement_method 'omega scan'
_diffrn_radiation_monochromator graphite
_diffrn_radiation_source 'fine-focus sealed tube'
_diffrn_radiation_type MoK\a
_diffrn_radiation_wavelength 0.71073
_diffrn_reflns_av_R_equivalents 0.1214
_diffrn_reflns_av_sigmaI/netI 0.1356
_diffrn_reflns_limit_h_max 17
_diffrn_reflns_limit_h_min -17
_diffrn_reflns_limit_k_max 28
_diffrn_reflns_limit_k_min -27
_diffrn_reflns_limit_l_max 29
_diffrn_reflns_limit_l_min -29
_diffrn_reflns_number 60042
_diffrn_reflns_theta_full 27.10
_diffrn_reflns_theta_max 27.10
_diffrn_reflns_theta_min 1.27
_exptl_absorpt_coefficient_mu 4.742
_exptl_absorpt_correction_T_max 0.309
_exptl_absorpt_correction_T_min 0.199
_exptl_absorpt_correction_type empirical
_exptl_absorpt_process_details Psi-scan
_exptl_crystal_colour green
_exptl_crystal_density_diffrn 1.472
_exptl_crystal_density_method 'not measured'
_exptl_crystal_description block
_exptl_crystal_F_000 3184
_exptl_crystal_size_max 0.35
_exptl_crystal_size_mid 0.3
_exptl_crystal_size_min 0.25
_refine_diff_density_max 3.198
_refine_diff_density_min -2.792
_refine_diff_density_rms 0.250
_refine_ls_extinction_method none
_refine_ls_goodness_of_fit_ref 0.963
_refine_ls_hydrogen_treatment constr
_refine_ls_matrix_type full
_refine_ls_number_parameters 602
_refine_ls_number_reflns 14961
_refine_ls_number_restraints 13
_refine_ls_restrained_S_all 0.964
_refine_ls_R_factor_all 0.1272
_refine_ls_R_factor_gt 0.0571
_refine_ls_shift/su_max 0.001
_refine_ls_shift/su_mean 0.000
_refine_ls_structure_factor_coef Fsqd
_refine_ls_weighting_details 'calc w=1/[\s^2^(Fo^2^)+(0.0658P)^2^+0.0000P] where P=(Fo^2^+2Fc^2^)/3'
_refine_ls_weighting_scheme calc
_refine_ls_wR_factor_gt 0.1160
_refine_ls_wR_factor_ref 0.1453
_reflns_number_gt 8548
_reflns_number_total 14961
_reflns_threshold_expression >2sigma(I)
_cod_data_source_file ja101567h_si_001_3.cif
_cod_data_source_block Complex_3
_cod_original_cell_volume 7141.6(19)
_cod_original_formula_sum 'C42.75 H120.50 N6 Na O5.25 Si10 U2'
_cod_database_code 4102431

loop_
_symmetry_equiv_pos_as_xyz
'x, y, z'
'-x+1/2, y+1/2, -z+1/2'
'-x, -y, -z'
'x-1/2, -y-1/2, z-1/2'

loop_
_atom_site_label
_atom_site_type_symbol
_atom_site_fract_x
_atom_site_fract_y
_atom_site_fract_z
_atom_site_U_iso_or_equiv
_atom_site_adp_type
_atom_site_occupancy
_atom_site_symmetry_multiplicity
_atom_site_calc_flag
_atom_site_refinement_flags
C62 C 0.488(5) 0.452(3) 0.565(2) 0.201(9) Uiso 0.50 1 d P
O6 O 0.566(5) 0.485(3) 0.514(3) 0.201(9) Uiso 0.25 1 d PD
Si7 Si -0.1492(2) 0.25049(12) 0.26763(14) 0.0356(7) Uani 1 1 d .
Na Na 0.3206(3) 0.28115(18) 0.08017(19) 0.0450(11) Uani 1 1 d .
N6 N -0.0896(5) 0.4684(3) 0.1734(4) 0.031(2) Uani 1 1 d .
U2 U -0.03815(3) 0.400128(15) 0.242396(17) 0.02467(11) Uani 1 1 d .
U1 U 0.21411(3) 0.370934(15) 0.219638(17) 0.02573(11) Uani 1 1 d .
Si8 Si 0.0019(2) 0.27796(12) 0.17917(13) 0.0315(7) Uani 1 1 d .
Si9 Si -0.0365(2) 0.53859(12) 0.17967(14) 0.0329(7) Uani 1 1 d .
Si5 Si -0.0599(2) 0.45776(14) 0.39206(14) 0.0404(8) Uani 1 1 d .
Si4 Si 0.2205(2) 0.29590(13) 0.36158(15) 0.0411(8) Uani 1 1 d .
Si1 Si 0.3396(2) 0.50402(12) 0.24720(15) 0.0367(8) Uani 1 1 d .
Si10 Si -0.1622(2) 0.45384(14) 0.11201(14) 0.0400(8) Uani 1 1 d .
Si6 Si -0.2326(2) 0.45003(13) 0.31399(14) 0.0359(7) Uani 1 1 d .
Si2 Si 0.3326(2) 0.46462(12) 0.12221(15) 0.0378(8) Uani 1 1 d .
Si3 Si 0.3951(2) 0.29058(12) 0.29033(16) 0.0410(8) Uani 1 1 d .
O1 O 0.2819(4) 0.3284(3) 0.1685(3) 0.0316(17) Uani 1 1 d .
N2 N 0.2995(5) 0.4555(3) 0.1933(4) 0.030(2) Uani 1 1 d .
N4 N -0.1090(5) 0.4363(3) 0.3243(4) 0.029(2) Uani 1 1 d .
O3 O 0.1663(6) 0.2647(4) 0.0266(4) 0.057(2) Uani 1 1 d .
N1 N 0.1233(6) 0.4074(3) 0.2628(3) 0.032(2) Uani 1 1 d .
O2 O 0.2930(7) 0.1795(4) 0.0690(4) 0.063(2) Uani 1 1 d .
N5 N -0.0758(6) 0.3008(3) 0.2337(3) 0.029(2) Uani 1 1 d .
N3 N 0.2796(6) 0.3157(3) 0.2983(4) 0.038(2) Uani 1 1 d .
C15 C -0.0829(9) 0.4004(5) 0.4493(5) 0.054(3) Uani 1 1 d .
H15A H -0.1510 0.3957 0.4536 0.081 Uiso 1 1 calc R
H15B H -0.0540 0.4128 0.4860 0.081 Uiso 1 1 calc R
H15C H -0.0554 0.3632 0.4377 0.081 Uiso 1 1 calc R
C6 C 0.2407(8) 0.4318(4) 0.0705(5) 0.040(3) Uani 1 1 d .
H6A H 0.2459 0.3893 0.0713 0.061 Uiso 1 1 calc R
H6B H 0.2515 0.4459 0.0316 0.061 Uiso 1 1 calc R
H6C H 0.1775 0.4433 0.0821 0.061 Uiso 1 1 calc R
C20 C -0.2608(8) 0.2363(5) 0.2231(5) 0.048(3) Uani 1 1 d .
H20A H -0.2944 0.2730 0.2165 0.072 Uiso 1 1 calc R
H20B H -0.3013 0.2093 0.2437 0.072 Uiso 1 1 calc R
H20C H -0.2442 0.2192 0.1862 0.072 Uiso 1 1 calc R
C13 C 0.0888(8) 0.3044(5) 0.3567(5) 0.044(3) Uani 1 1 d .
H13A H 0.0730 0.3453 0.3491 0.065 Uiso 1 1 calc R
H13B H 0.0615 0.2923 0.3930 0.065 Uiso 1 1 calc R
H13C H 0.0632 0.2801 0.3254 0.065 Uiso 1 1 calc R
C1 C 0.0621(7) 0.3475(4) 0.1550(4) 0.028(2) Uani 1 1 d .
O4 O 0.4888(8) 0.2591(6) 0.0768(6) 0.113(3) Uani 1 1 d .
C21 C -0.1852(8) 0.2771(5) 0.3408(5) 0.048(3) Uani 1 1 d .
H21A H -0.1287 0.2861 0.3643 0.071 Uiso 1 1 calc R
H21B H -0.2217 0.2468 0.3597 0.071 Uiso 1 1 calc R
H21C H -0.2239 0.3123 0.3363 0.071 Uiso 1 1 calc R
C25 C 0.0025(8) 0.5512(4) 0.2574(5) 0.041(3) Uani 1 1 d .
H25A H -0.0528 0.5508 0.2818 0.062 Uiso 1 1 calc R
H25B H 0.0340 0.5890 0.2609 0.062 Uiso 1 1 calc R
H25C H 0.0463 0.5204 0.2697 0.062 Uiso 1 1 calc R
C24 C -0.0596(8) 0.2335(5) 0.1191(5) 0.052(3) Uani 1 1 d .
H24A H -0.0788 0.1957 0.1342 0.078 Uiso 1 1 calc R
H24B H -0.0159 0.2276 0.0877 0.078 Uiso 1 1 calc R
H24C H -0.1154 0.2546 0.1046 0.078 Uiso 1 1 calc R
C27 C -0.1191(9) 0.6022(5) 0.1590(5) 0.052(3) Uani 1 1 d .
H27A H -0.1402 0.5981 0.1188 0.078 Uiso 1 1 calc R
H27B H -0.0852 0.6391 0.1640 0.078 Uiso 1 1 calc R
H27C H -0.1740 0.6018 0.1836 0.078 Uiso 1 1 calc R
C22 C -0.0918(8) 0.1760(4) 0.2781(5) 0.049(3) Uani 1 1 d .
H22A H -0.0843 0.1575 0.2406 0.073 Uiso 1 1 calc R
H22B H -0.1319 0.1517 0.3018 0.073 Uiso 1 1 calc R
H22C H -0.0298 0.1807 0.2971 0.073 Uiso 1 1 calc R
C3 C 0.2763(8) 0.5770(4) 0.2467(5) 0.047(3) Uani 1 1 d .
H3A H 0.2866 0.5968 0.2101 0.071 Uiso 1 1 calc R
H3B H 0.3012 0.6011 0.2783 0.071 Uiso 1 1 calc R
H3C H 0.2086 0.5708 0.2513 0.071 Uiso 1 1 calc R
C19 C -0.2782(8) 0.4041(5) 0.2537(5) 0.052(3) Uani 1 1 d .
H19A H -0.2423 0.4121 0.2193 0.077 Uiso 1 1 calc R
H19B H -0.3450 0.4129 0.2460 0.077 Uiso 1 1 calc R
H19C H -0.2715 0.3629 0.2640 0.077 Uiso 1 1 calc R
C4 C 0.4726(8) 0.5204(5) 0.2424(6) 0.058(4) Uani 1 1 d .
H4A H 0.5086 0.4843 0.2480 0.087 Uiso 1 1 calc R
H4B H 0.4913 0.5484 0.2723 0.087 Uiso 1 1 calc R
H4C H 0.4855 0.5367 0.2046 0.087 Uiso 1 1 calc R
C12 C 0.2612(9) 0.3396(6) 0.4282(5) 0.063(4) Uani 1 1 d .
H12A H 0.3264 0.3292 0.4386 0.095 Uiso 1 1 calc R
H12B H 0.2203 0.3306 0.4602 0.095 Uiso 1 1 calc R
H12C H 0.2576 0.3813 0.4196 0.095 Uiso 1 1 calc R
C28 C -0.2772(8) 0.4956(6) 0.1125(6) 0.063(4) Uani 1 1 d .
H28A H -0.3073 0.4899 0.1494 0.095 Uiso 1 1 calc R
H28B H -0.3192 0.4814 0.0814 0.095 Uiso 1 1 calc R
H28C H -0.2646 0.5371 0.1068 0.095 Uiso 1 1 calc R
C8 C 0.4728(8) 0.3442(5) 0.2500(6) 0.056(4) Uani 1 1 d .
H8A H 0.4438 0.3525 0.2122 0.084 Uiso 1 1 calc R
H8B H 0.5354 0.3271 0.2451 0.084 Uiso 1 1 calc R
H8C H 0.4788 0.3804 0.2719 0.084 Uiso 1 1 calc R
C9 C 0.3978(8) 0.2176(4) 0.2502(6) 0.056(4) Uani 1 1 d .
H9A H 0.3596 0.1890 0.2704 0.084 Uiso 1 1 calc R
H9B H 0.4630 0.2037 0.2487 0.084 Uiso 1 1 calc R
H9C H 0.3721 0.2229 0.2111 0.084 Uiso 1 1 calc R
C26 C 0.0727(9) 0.5473(5) 0.1355(5) 0.052(3) Uani 1 1 d .
H26A H 0.1193 0.5177 0.1471 0.078 Uiso 1 1 calc R
H26B H 0.0995 0.5861 0.1419 0.078 Uiso 1 1 calc R
H26C H 0.0558 0.5424 0.0948 0.078 Uiso 1 1 calc R
C10 C 0.4637(10) 0.2802(6) 0.3620(6) 0.081(5) Uani 1 1 d .
H10A H 0.4627 0.3165 0.3840 0.121 Uiso 1 1 calc R
H10B H 0.5292 0.2696 0.3545 0.121 Uiso 1 1 calc R
H10C H 0.4343 0.2492 0.3841 0.121 Uiso 1 1 calc R
C17 C -0.3075(8) 0.4286(5) 0.3770(5) 0.051(3) Uani 1 1 d .
H17A H -0.3001 0.3869 0.3846 0.076 Uiso 1 1 calc R
H17B H -0.3739 0.4371 0.3678 0.076 Uiso 1 1 calc R
H17C H -0.2872 0.4508 0.4111 0.076 Uiso 1 1 calc R
C29 C -0.1950(10) 0.3735(5) 0.1048(6) 0.063(4) Uani 1 1 d .
H29A H -0.1751 0.3590 0.0675 0.094 Uiso 1 1 calc R
H29B H -0.2634 0.3691 0.1076 0.094 Uiso 1 1 calc R
H29C H -0.1632 0.3513 0.1355 0.094 Uiso 1 1 calc R
C2 C 0.3249(8) 0.4734(5) 0.3224(5) 0.047(3) Uani 1 1 d .
H2A H 0.2576 0.4712 0.3307 0.070 Uiso 1 1 calc R
H2B H 0.3569 0.4989 0.3505 0.070 Uiso 1 1 calc R
H2C H 0.3527 0.4344 0.3247 0.070 Uiso 1 1 calc R
C5 C 0.3437(9) 0.5444(5) 0.0981(5) 0.054(3) Uani 1 1 d .
H5A H 0.2816 0.5631 0.0986 0.080 Uiso 1 1 calc R
H5B H 0.3677 0.5457 0.0591 0.080 Uiso 1 1 calc R
H5C H 0.3874 0.5650 0.1242 0.080 Uiso 1 1 calc R
O5 O 0.3920(8) 0.3153(4) -0.0127(5) 0.084(3) Uani 1 1 d .
C23 C 0.1041(8) 0.2281(4) 0.2031(5) 0.045(3) Uani 1 1 d .
H23A H 0.1383 0.2457 0.2358 0.067 Uiso 1 1 calc R
H23B H 0.1471 0.2229 0.1713 0.067 Uiso 1 1 calc R
H23C H 0.0791 0.1902 0.2145 0.067 Uiso 1 1 calc R
C14 C 0.0735(8) 0.4693(5) 0.3917(5) 0.046(3) Uani 1 1 d .
H14A H 0.1040 0.4342 0.3773 0.068 Uiso 1 1 calc R
H14B H 0.0970 0.4774 0.4308 0.068 Uiso 1 1 calc R
H14C H 0.0880 0.5023 0.3668 0.068 Uiso 1 1 calc R
C7 C 0.4500(8) 0.4283(5) 0.1059(6) 0.056(3) Uani 1 1 d .
H7A H 0.5010 0.4475 0.1279 0.083 Uiso 1 1 calc R
H7B H 0.4618 0.4316 0.0648 0.083 Uiso 1 1 calc R
H7C H 0.4475 0.3871 0.1167 0.083 Uiso 1 1 calc R
C30 C -0.1010(9) 0.4714(6) 0.0432(5) 0.063(4) Uani 1 1 d .
H30A H -0.0862 0.5130 0.0422 0.094 Uiso 1 1 calc R
H30B H -0.1426 0.4615 0.0104 0.094 Uiso 1 1 calc R
H30C H -0.0426 0.4489 0.0414 0.094 Uiso 1 1 calc R
C32 C 0.2031(11) 0.1635(6) 0.0456(7) 0.076(5) Uani 1 1 d .
H32A H 0.1563 0.1628 0.0764 0.091 Uiso 1 1 calc R
H32B H 0.2063 0.1240 0.0288 0.091 Uiso 1 1 calc R
C16 C -0.1093(9) 0.5295(5) 0.4208(5) 0.055(3) Uani 1 1 d .
H16A H -0.0974 0.5608 0.3934 0.083 Uiso 1 1 calc R
H16B H -0.0782 0.5387 0.4577 0.083 Uiso 1 1 calc R
H16C H -0.1773 0.5255 0.4259 0.083 Uiso 1 1 calc R
C18 C -0.2617(8) 0.5294(5) 0.2962(6) 0.052(3) Uani 1 1 d .
H18A H -0.2343 0.5547 0.3261 0.079 Uiso 1 1 calc R
H18B H -0.3303 0.5346 0.2943 0.079 Uiso 1 1 calc R
H18C H -0.2353 0.5396 0.2591 0.079 Uiso 1 1 calc R
C34 C 0.1106(11) 0.3031(6) -0.0077(6) 0.077(5) Uani 1 1 d .
H34A H 0.1364 0.3053 -0.0462 0.116 Uiso 1 1 calc R
H34B H 0.1113 0.3419 0.0097 0.116 Uiso 1 1 calc R
H34C H 0.0456 0.2887 -0.0104 0.116 Uiso 1 1 calc R
C11 C 0.2359(10) 0.2150(5) 0.3799(6) 0.068(4) Uani 1 1 d .
H11A H 0.2143 0.1913 0.3472 0.102 Uiso 1 1 calc R
H11B H 0.1986 0.2055 0.4134 0.102 Uiso 1 1 calc R
H11C H 0.3026 0.2069 0.3885 0.102 Uiso 1 1 calc R
C33 C 0.1731(10) 0.2064(6) 0.0003(6) 0.071(4) Uani 1 1 d .
H33A H 0.2196 0.2071 -0.0306 0.086 Uiso 1 1 calc R
H33B H 0.1111 0.1950 -0.0168 0.086 Uiso 1 1 calc R
C35 C 0.3678(15) 0.3610(7) -0.0490(7) 0.104(6) Uani 1 1 d .
H35A H 0.3919 0.3975 -0.0326 0.157 Uiso 1 1 calc R
H35B H 0.2990 0.3632 -0.0535 0.157 Uiso 1 1 calc R
H35C H 0.3954 0.3546 -0.0866 0.157 Uiso 1 1 calc R
C36 C 0.4923(12) 0.3024(7) -0.0129(8) 0.094(6) Uani 1 1 d .
H36A H 0.5113 0.2960 -0.0530 0.113 Uiso 1 1 calc R
H36B H 0.5277 0.3364 0.0023 0.113 Uiso 1 1 calc R
C31 C 0.3372(15) 0.1329(6) 0.1054(7) 0.108(7) Uani 1 1 d .
H31A H 0.3004 0.1275 0.1400 0.162 Uiso 1 1 calc R
H31B H 0.4018 0.1443 0.1165 0.162 Uiso 1 1 calc R
H31C H 0.3385 0.0965 0.0837 0.162 Uiso 1 1 calc R
C37 C 0.5180(15) 0.2516(9) 0.0210(8) 0.122(7) Uani 1 1 d .
H37A H 0.4877 0.2166 0.0040 0.146 Uiso 1 1 calc R
H37B H 0.5872 0.2460 0.0209 0.146 Uiso 1 1 calc R
C38 C 0.5605(12) 0.2548(9) 0.1127(8) 0.113(3) Uani 1 1 d .
H38A H 0.5971 0.2200 0.1037 0.169 Uiso 1 1 calc R
H38B H 0.5378 0.2520 0.1519 0.169 Uiso 1 1 calc R
H38C H 0.6006 0.2893 0.1093 0.169 Uiso 1 1 calc R
C60 C 0.413(2) 0.4206(13) 0.5420(14) 0.201(9) Uiso 1 1 d D
C61 C 0.499(4) 0.545(3) 0.451(2) 0.201(9) Uiso 0.50 1 d PD
C63 C 0.5000 0.5000 0.5000 0.201(9) Uiso 1 2 d SD
C64 C 0.550(5) 0.547(3) 0.511(2) 0.201(9) Uiso 0.50 1 d PD

loop_
_atom_site_aniso_label
_atom_site_aniso_U_11
_atom_site_aniso_U_22
_atom_site_aniso_U_33
_atom_site_aniso_U_23
_atom_site_aniso_U_13
_atom_site_aniso_U_12
Si7 0.0269(17) 0.0309(15) 0.049(2) 0.0044(14) -0.0041(15) -0.0064(12)
Na 0.039(3) 0.050(3) 0.045(3) -0.003(2) -0.012(2) 0.008(2)
N6 0.012(4) 0.038(5) 0.044(6) 0.005(4) -0.003(4) 0.001(4)
U2 0.0159(2) 0.02591(19) 0.0320(2) 0.00201(17) -0.00404(16) -0.00108(15)
U1 0.0150(2) 0.02417(18) 0.0377(3) -0.00007(17) -0.00641(16) -0.00114(15)
Si8 0.0210(16) 0.0339(15) 0.0393(19) -0.0072(13) -0.0063(14) -0.0005(12)
Si9 0.0248(17) 0.0303(15) 0.044(2) 0.0095(13) 0.0007(14) 0.0007(12)
Si5 0.038(2) 0.0489(18) 0.034(2) -0.0046(15) -0.0022(15) -0.0040(15)
Si4 0.041(2) 0.0389(17) 0.043(2) 0.0071(14) -0.0146(16) -0.0047(14)
Si1 0.0218(16) 0.0298(15) 0.058(2) -0.0063(14) -0.0061(15) -0.0057(12)
Si10 0.0250(17) 0.0517(19) 0.043(2) 0.0124(15) -0.0105(15) 0.0004(14)
Si6 0.0224(17) 0.0381(16) 0.047(2) 0.0016(14) 0.0049(15) -0.0019(13)
Si2 0.0289(18) 0.0320(15) 0.053(2) -0.0004(14) 0.0063(16) -0.0035(13)
Si3 0.0224(17) 0.0334(16) 0.066(2) 0.0039(15) -0.0160(16) 0.0013(13)
O1 0.020(4) 0.034(4) 0.040(5) 0.007(3) -0.013(3) -0.010(3)
N2 0.013(4) 0.029(4) 0.047(6) -0.005(4) -0.006(4) 0.000(3)
N4 0.020(5) 0.022(4) 0.046(6) 0.009(4) 0.000(4) -0.003(3)
O3 0.053(6) 0.064(5) 0.054(6) -0.009(4) -0.016(5) 0.006(4)
N1 0.045(6) 0.025(4) 0.024(5) 0.003(3) -0.008(4) -0.023(4)
O2 0.081(7) 0.053(5) 0.054(6) -0.001(4) -0.007(5) 0.000(5)
N5 0.019(5) 0.042(5) 0.026(5) 0.002(4) 0.001(4) -0.003(4)
N3 0.036(6) 0.023(4) 0.053(6) -0.002(4) -0.013(5) 0.001(4)
C15 0.052(8) 0.069(8) 0.042(8) 0.007(6) 0.001(6) -0.008(7)
C6 0.047(8) 0.035(6) 0.040(7) 0.005(5) 0.007(6) 0.004(5)
C20 0.032(7) 0.044(7) 0.067(9) -0.001(6) 0.000(6) -0.008(5)
C13 0.045(8) 0.042(6) 0.044(8) 0.017(5) -0.001(6) -0.009(5)
C1 0.013(5) 0.042(6) 0.027(6) -0.004(5) -0.007(4) -0.005(4)
O4 0.065(7) 0.174(10) 0.098(9) -0.037(8) -0.013(5) 0.015(7)
C21 0.041(7) 0.041(6) 0.061(9) 0.006(6) 0.010(6) -0.009(5)
C25 0.032(7) 0.025(5) 0.067(9) -0.002(5) 0.005(6) -0.009(5)
C24 0.039(8) 0.056(7) 0.060(9) -0.010(6) -0.009(6) -0.006(6)
C27 0.051(8) 0.041(6) 0.064(9) 0.012(6) -0.001(7) 0.013(6)
C22 0.050(8) 0.034(6) 0.063(9) 0.019(6) -0.005(7) -0.010(5)
C3 0.037(7) 0.035(6) 0.070(9) -0.008(6) -0.005(6) -0.002(5)
C19 0.032(7) 0.086(9) 0.038(8) -0.002(7) 0.016(6) -0.008(6)
C4 0.025(7) 0.040(6) 0.108(12) -0.003(7) -0.011(7) -0.007(5)
C12 0.056(9) 0.090(10) 0.043(8) -0.007(7) -0.010(7) 0.013(7)
C28 0.032(7) 0.076(9) 0.080(11) 0.013(8) -0.019(7) -0.005(6)
C8 0.036(7) 0.048(7) 0.084(11) 0.022(7) -0.017(7) 0.006(6)
C9 0.035(7) 0.038(6) 0.094(11) 0.000(7) 0.003(7) -0.002(5)
C26 0.057(9) 0.042(6) 0.058(9) 0.002(6) -0.004(7) -0.012(6)
C10 0.049(9) 0.098(11) 0.093(12) 0.008(9) -0.044(8) 0.009(8)
C17 0.041(8) 0.048(7) 0.063(9) 0.003(6) 0.003(6) -0.003(6)
C29 0.070(10) 0.057(8) 0.059(9) -0.001(7) -0.040(7) -0.008(7)
C2 0.037(7) 0.044(6) 0.059(9) -0.007(6) -0.011(6) -0.008(5)
C5 0.045(8) 0.055(7) 0.061(9) 0.006(6) 0.012(7) -0.010(6)
O5 0.095(9) 0.074(7) 0.083(8) 0.003(6) -0.009(6) 0.012(6)
C23 0.044(8) 0.028(5) 0.062(8) -0.006(5) -0.004(6) -0.003(5)
C14 0.056(8) 0.055(7) 0.025(7) -0.002(5) -0.006(6) -0.007(6)
C7 0.043(8) 0.059(8) 0.065(10) -0.009(7) 0.004(7) -0.008(6)
C30 0.043(8) 0.100(11) 0.044(9) 0.011(7) -0.018(6) -0.006(7)
C32 0.081(12) 0.055(9) 0.093(13) -0.031(9) 0.025(10) -0.010(8)
C16 0.051(9) 0.064(8) 0.051(9) -0.020(6) -0.002(7) -0.007(6)
C18 0.028(7) 0.045(7) 0.084(10) 0.003(6) -0.002(6) 0.001(5)
C34 0.091(12) 0.083(10) 0.056(10) 0.003(8) -0.038(9) 0.003(9)
C11 0.075(11) 0.055(8) 0.074(10) 0.034(7) -0.020(8) -0.002(7)
C33 0.066(10) 0.073(10) 0.074(11) -0.041(9) -0.010(8) -0.002(8)
C35 0.18(2) 0.077(11) 0.057(11) 0.002(9) 0.022(12) 0.019(12)
C36 0.076(13) 0.100(13) 0.108(15) 0.003(11) 0.043(11) 0.025(10)
C31 0.20(2) 0.057(9) 0.063(11) 0.011(8) -0.003(12) 0.025(11)
C37 0.134(19) 0.15(2) 0.077(15) 0.012(14) -0.005(13) 0.025(15)
C38 0.065(7) 0.174(10) 0.098(9) -0.037(8) -0.013(5) 0.015(7)

loop_
_atom_type_symbol
_atom_type_description
_atom_type_scat_dispersion_real
_atom_type_scat_dispersion_imag
_atom_type_scat_source
C C 0.0033 0.0016 'International Tables Vol C Tables 4.2.6.8 and 6.1.1.4'
H H 0.0000 0.0000 'International Tables Vol C Tables 4.2.6.8 and 6.1.1.4'
N N 0.0061 0.0033 'International Tables Vol C Tables 4.2.6.8 and 6.1.1.4'
O O 0.0106 0.0060 'International Tables Vol C Tables 4.2.6.8 and 6.1.1.4'
Na Na 0.0362 0.0249 'International Tables Vol C Tables 4.2.6.8 and 6.1.1.4'
Si Si 0.0817 0.0704 'International Tables Vol C Tables 4.2.6.8 and 6.1.1.4'
U U -9.6767 9.6646 'International Tables Vol C Tables 4.2.6.8 and 6.1.1.4'

loop_
_geom_angle_atom_site_label_1
_geom_angle_atom_site_label_2
_geom_angle_atom_site_label_3
_geom_angle
_geom_angle_site_symmetry_1
_geom_angle_site_symmetry_3
C61 C62 C60 97(10) 3_666 .
C61 C62 O6 21(10) 3_666 .
C60 C62 O6 117(4) . .
C61 C62 C64 44(7) 3_666 3_666
C60 C62 C64 55(2) . 3_666
O6 C62 C64 62(3) . 3_666
C61 C62 C63 32(10) 3_666 .
C60 C62 C63 95(3) . .
O6 C62 C63 33(2) . .
C64 C62 C63 41(2) 3_666 .
C63 O6 C61 75(3) . 3_666
C63 O6 C64 61(4) . .
C61 O6 C64 113(5) 3_666 .
C63 O6 C62 77(4) . .
C61 O6 C62 6(4) 3_666 .
C64 O6 C62 110(5) . .
C63 O6 C64 42(3) . 3_666
C61 O6 C64 54(3) 3_666 3_666
C64 O6 C64 103(6) . 3_666
C62 O6 C64 59(3) . 3_666
N5 Si7 C20 111.2(5) . .
N5 Si7 C21 111.7(4) . .
C20 Si7 C21 107.9(5) . .
N5 Si7 C22 113.1(5) . .
C20 Si7 C22 105.2(5) . .
C21 Si7 C22 107.4(5) . .
O2 Na O1 119.7(3) . .
O2 Na O4 87.2(4) . .
O1 Na O4 111.6(4) . .
O2 Na O3 70.2(3) . .
O1 Na O3 106.1(3) . .
O4 Na O3 142.1(4) . .
O2 Na O5 106.2(3) . .
O1 Na O5 134.1(3) . .
O4 Na O5 67.9(4) . .
O3 Na O5 89.2(4) . .
Si10 N6 Si9 118.1(5) . .
Si10 N6 U2 126.1(4) . .
Si9 N6 U2 115.2(4) . .
N1 U2 N4 104.5(3) . .
N1 U2 N6 112.1(3) . .
N4 U2 N6 100.9(3) . .
N1 U2 N5 107.9(3) . .
N4 U2 N5 108.3(3) . .
N6 U2 N5 121.6(3) . .
N1 U2 C1 70.3(3) . .
N4 U2 C1 172.0(3) . .
N6 U2 C1 86.8(3) . .
N5 U2 C1 68.7(3) . .
O1 U1 N1 167.6(3) . .
O1 U1 N2 89.3(3) . .
N1 U1 N2 97.8(3) . .
O1 U1 N3 90.9(3) . .
N1 U1 N3 94.9(3) . .
N2 U1 N3 116.2(3) . .
O1 U1 C1 87.4(3) . .
N1 U1 C1 80.5(3) . .
N2 U1 C1 115.5(3) . .
N3 U1 C1 128.3(3) . .
N5 Si8 C1 104.8(4) . .
N5 Si8 C23 116.4(5) . .
C1 Si8 C23 104.3(5) . .
N5 Si8 C24 113.5(5) . .
C1 Si8 C24 115.3(5) . .
C23 Si8 C24 102.6(5) . .
N6 Si9 C26 113.6(5) . .
N6 Si9 C25 109.1(4) . .
C26 Si9 C25 106.3(5) . .
N6 Si9 C27 114.4(5) . .
C26 Si9 C27 106.5(5) . .
C25 Si9 C27 106.4(5) . .
N4 Si5 C15 111.0(5) . .
N4 Si5 C14 113.5(5) . .
C15 Si5 C14 106.6(5) . .
N4 Si5 C16 114.2(5) . .
C15 Si5 C16 106.2(6) . .
C14 Si5 C16 104.6(5) . .
N3 Si4 C13 114.5(5) . .
N3 Si4 C11 112.3(5) . .
C13 Si4 C11 102.8(5) . .
N3 Si4 C12 113.5(5) . .
C13 Si4 C12 105.7(6) . .
C11 Si4 C12 107.2(6) . .
N2 Si1 C3 114.2(5) . .
N2 Si1 C2 112.4(4) . .
C3 Si1 C2 105.5(5) . .
N2 Si1 C4 112.3(5) . .
C3 Si1 C4 106.8(5) . .
C2 Si1 C4 104.9(5) . .
N6 Si10 C30 112.0(5) . .
N6 Si10 C28 112.4(5) . .
C30 Si10 C28 108.2(6) . .
N6 Si10 C29 112.8(5) . .
C30 Si10 C29 104.4(6) . .
C28 Si10 C29 106.5(6) . .
N4 Si6 C19 108.7(5) . .
N4 Si6 C17 114.6(5) . .
C19 Si6 C17 104.3(5) . .
N4 Si6 C18 113.7(4) . .
C19 Si6 C18 108.0(6) . .
C17 Si6 C18 107.0(5) . .
N2 Si2 C6 110.8(4) . .
N2 Si2 C7 113.2(5) . .
C6 Si2 C7 106.6(5) . .
N2 Si2 C5 114.7(5) . .
C6 Si2 C5 104.6(5) . .
C7 Si2 C5 106.2(5) . .
N3 Si3 C8 113.1(5) . .
N3 Si3 C9 111.7(5) . .
C8 Si3 C9 107.6(6) . .
N3 Si3 C10 113.6(6) . .
C8 Si3 C10 102.8(6) . .
C9 Si3 C10 107.3(6) . .
U1 O1 Na 159.0(4) . .
Si2 N2 Si1 120.7(5) . .
Si2 N2 U1 119.6(4) . .
Si1 N2 U1 119.4(4) . .
Si5 N4 Si6 115.4(5) . .
Si5 N4 U2 131.2(4) . .
Si6 N4 U2 113.2(4) . .
C34 O3 C33 111.8(10) . .
C34 O3 Na 130.4(8) . .
C33 O3 Na 106.1(7) . .
U1 N1 U2 123.3(4) . .
C32 O2 C31 113.0(12) . .
C32 O2 Na 116.0(8) . .
C31 O2 Na 125.2(9) . .
Si7 N5 Si8 120.8(5) . .
Si7 N5 U2 137.4(4) . .
Si8 N5 U2 101.7(4) . .
Si3 N3 Si4 117.9(5) . .
Si3 N3 U1 115.9(5) . .
Si4 N3 U1 126.1(4) . .
Si8 C1 U1 111.4(4) . .
Si8 C1 U2 84.6(4) . .
U1 C1 U2 85.4(3) . .
C38 O4 C37 110.2(15) . .
C38 O4 Na 137.8(12) . .
C37 O4 Na 111.8(11) . .
C35 O5 C36 112.2(14) . .
C35 O5 Na 131.1(10) . .
C36 O5 Na 110.7(9) . .
O2 C32 C33 109.5(11) . .
O3 C33 C32 108.9(11) . .
C37 C36 O5 113.2(15) . .
O4 C37 C36 109.6(17) . .
C62 C60 C61 17(5) . 3_666
C62 C60 C64 77(3) . 3_666
C61 C60 C64 62(3) 3_666 3_666
C62 C61 O6 153(10) 3_666 3_666
C62 C61 C60 67(8) 3_666 3_666
O6 C61 C60 139(5) 3_666 3_666
C62 C61 C63 140(10) 3_666 .
O6 C61 C63 41(3) 3_666 .
C60 C61 C63 107(2) 3_666 .
C62 C61 C64 124(9) 3_666 .
O6 C61 C64 78(4) 3_666 .
C60 C61 C64 61(2) 3_666 .
C63 C61 C64 50(2) . .
O6 C63 O6 180.00(3) . 3_666
O6 C63 C64 105(3) . 3_666
O6 C63 C64 75(3) 3_666 3_666
O6 C63 C64 75(3) . .
O6 C63 C64 105(3) 3_666 .
C64 C63 C64 180(6) 3_666 .
O6 C63 C61 116(2) . .
O6 C63 C61 64(2) 3_666 .
C64 C63 C61 114(3) 3_666 .
C64 C63 C61 66(3) . .
O6 C63 C61 64(2) . 3_666
O6 C63 C61 116(2) 3_666 3_666
C64 C63 C61 66(3) 3_666 3_666
C64 C63 C61 114(3) . 3_666
C61 C63 C61 180(4) . 3_666
O6 C63 C62 110(4) . 3_666
O6 C63 C62 70(4) 3_666 3_666
C64 C63 C62 113(3) 3_666 3_666
C64 C63 C62 67(3) . 3_666
C61 C63 C62 8(6) . 3_666
C61 C63 C62 172(6) 3_666 3_666
O6 C63 C62 70(4) . .
O6 C63 C62 110(4) 3_666 .
C64 C63 C62 67(3) 3_666 .
C64 C63 C62 113(3) . .
C61 C63 C62 172(6) . .
C61 C63 C62 8(6) 3_666 .
C62 C63 C62 180(4) 3_666 .
C63 C64 O6 44(4) . .
C63 C64 C60 116(4) . 3_666
O6 C64 C60 116(4) . 3_666
C63 C64 C61 64(3) . .
O6 C64 C61 94(5) . .
C60 C64 C61 57(2) 3_666 .
C63 C64 C62 71(3) . 3_666
O6 C64 C62 95(6) . 3_666
C60 C64 C62 47(2) 3_666 3_666
C61 C64 C62 11(3) . 3_666
C63 C64 O6 32(3) . 3_666
O6 C64 O6 77(6) . 3_666
C60 C64 O6 105(4) 3_666 3_666
C61 C64 O6 48(2) . 3_666
C62 C64 O6 59(3) 3_666 3_666

loop_
_geom_bond_atom_site_label_1
_geom_bond_atom_site_label_2
_geom_bond_distance
_geom_bond_site_symmetry_2
C62 C61 0.42(11) 3_666
C62 C60 1.35(4) .
C62 O6 1.78(8) .
C62 C64 1.80(7) 3_666
C62 C63 1.85(4) .
O6 C63 1.02(7) .
O6 C61 1.40(3) 3_666
O6 C64 1.42(3) .
O6 C64 1.84(9) 3_666
Si7 N5 1.722(8) .
Si7 C20 1.858(11) .
Si7 C21 1.858(11) .
Si7 C22 1.869(10) .
Na O2 2.334(9) .
Na O1 2.356(8) .
Na O4 2.392(12) .
Na O3 2.467(9) .
Na O5 2.486(12) .
N6 Si10 1.736(9) .
N6 Si9 1.749(8) .
N6 U2 2.301(8) .
U2 N1 2.284(8) .
U2 N4 2.288(8) .
U2 N5 2.305(8) .
U2 C1 2.735(10) .
U1 O1 1.797(7) .
U1 N1 1.818(9) .
U1 N2 2.331(8) .
U1 N3 2.349(8) .
U1 C1 2.598(9) .
Si8 N5 1.748(8) .
Si8 C1 1.867(10) .
Si8 C23 1.879(11) .
Si8 C24 1.885(11) .
Si9 C26 1.854(12) .
Si9 C25 1.865(11) .
Si9 C27 1.888(10) .
Si5 N4 1.742(9) .
Si5 C15 1.872(11) .
Si5 C14 1.872(12) .
Si5 C16 1.879(11) .
Si4 N3 1.739(10) .
Si4 C13 1.839(11) .
Si4 C11 1.880(11) .
Si4 C12 1.886(12) .
Si1 N2 1.727(8) .
Si1 C3 1.864(10) .
Si1 C2 1.867(12) .
Si1 C4 1.890(11) .
Si10 C30 1.849(12) .
Si10 C28 1.854(12) .
Si10 C29 1.871(11) .
Si6 N4 1.755(8) .
Si6 C19 1.823(12) .
Si6 C17 1.862(12) .
Si6 C18 1.875(11) .
Si2 N2 1.713(9) .
Si2 C6 1.867(11) .
Si2 C7 1.871(12) .
Si2 C5 1.886(11) .
Si3 N3 1.715(9) .
Si3 C8 1.878(12) .
Si3 C9 1.882(11) .
Si3 C10 1.887(13) .
O3 C34 1.390(13) .
O3 C33 1.447(13) .
O2 C32 1.393(16) .
O2 C31 1.462(15) .
O4 C38 1.276(18) .
O4 C37 1.359(18) .
O5 C35 1.359(16) .
O5 C36 1.424(17) .
C32 C33 1.470(19) .
C36 C37 1.42(2) .
C60 C61 1.46(3) 3_666
C60 C64 1.52(3) 3_666
C61 C62 0.42(11) 3_666
C61 O6 1.40(3) 3_666
C61 C60 1.46(3) 3_666
C61 C63 1.503(7) .
C61 C64 1.53(7) .
C63 O6 1.02(7) 3_666
C63 C64 1.29(6) 3_666
C63 C64 1.29(6) .
C63 C61 1.503(7) 3_666
C63 C62 1.85(4) 3_666
C64 C60 1.52(3) 3_666
C64 C62 1.80(7) 3_666
C64 O6 1.84(9) 3_666
